data_4120912
loop_
_publ_author_name
'Hongjun Zhou'
'Yinsong, Zhao'
'Ge Gao'
'Shiqing Li'
'Jingbo Lan'
'Jingsong You'

_publ_contact_author_name
;
;
_publ_section_title
;
 Highly Selective Fluorescent Recognition of Sulfate in Water by Two Rigid
 Tetrakisimidazolium Macrocycles with Peripheral Chains
;
_journal_name_full 'Journal of the American Chemical Society'
_journal_page_first 14908
_journal_page_last 14911
_journal_paper_doi 10.1021/ja406638b
_journal_volume 135
_journal_year 2013
_chemical_formula_moiety 'O4 S, 2(C2 F6 N O4 S2), 2(C42 H44 N14 O10)'
_chemical_formula_sum 'C88 H88 F12 N30 O32 S5'
_chemical_formula_weight 2466.18
_chemical_name_systematic
;
 ? 
;
_space_group_crystal_system triclinic
_space_group_IT_number 2
_space_group_name_Hall '-P 1'
_space_group_name_H-M_alt 'P -1'
_symmetry_space_group_name_Hall '-P 1'
_symmetry_space_group_name_H-M 'P -1'
_atom_sites_solution_hydrogens geom
_atom_sites_solution_primary direct
_atom_sites_solution_secondary difmap
_audit_creation_date 2012-10-22
_audit_creation_method
;
  Olex2 1.1
  (compiled 2011.11.01 svn.r2039, GUI svn.r3906)
;
_cell_angle_alpha 108.586(4)
_cell_angle_beta 105.134(4)
_cell_angle_gamma 108.819(3)
_cell_formula_units_Z 2
_cell_length_a 18.2684(5)
_cell_length_b 18.8013(9)
_cell_length_c 20.9446(11)
_cell_measurement_reflns_used 11680
_cell_measurement_temperature 143.05(10)
_cell_measurement_theta_max 29.2417
_cell_measurement_theta_min 2.8924
_cell_volume 5899.4(6)
_computing_cell_refinement
;
CrysAlisPro, Agilent Technologies,
Version 1.171.35.21 (release 20-01-2012 CrysAlis171 .NET)
(compiled Jan 23 2012,18:06:46)
;
_computing_data_collection
;
CrysAlisPro, Agilent Technologies,
Version 1.171.35.21 (release 20-01-2012 CrysAlis171 .NET)
(compiled Jan 23 2012,18:06:46)
;
_computing_data_reduction
;
CrysAlisPro, Agilent Technologies,
Version 1.171.35.21 (release 20-01-2012 CrysAlis171 .NET)
(compiled Jan 23 2012,18:06:46)
;
_computing_molecular_graphics
;
O. V. Dolomanov, L. J. Bourhis, R. J. Gildea, J. A. K. Howard and H. Puschmann,
OLEX2: a complete structure solution, refinement and analysis program.
J. Appl. Cryst. (2009). 42, 339-341.
;
_computing_publication_material
;
O. V. Dolomanov, L. J. Bourhis, R. J. Gildea, J. A. K. Howard and H. Puschmann,
OLEX2: a complete structure solution, refinement and analysis program.
J. Appl. Cryst. (2009). 42, 339-341.
;
_computing_structure_refinement
;
SHELXH, G.M. Sheldrick, Acta Cryst.
(2008). A64, 112-122
;
_computing_structure_solution
;
SHELXS, G.M. Sheldrick, Acta Cryst.
(2008). A64, 112-122
;
_diffrn_ambient_temperature 143.05(10)
_diffrn_detector_area_resol_mean 16.0874
_diffrn_measured_fraction_theta_full 0.998
_diffrn_measured_fraction_theta_max 0.998
_diffrn_measurement_details
;
  1 omega  -18.00   14.90   0.7000   25.0000
omega____ theta____ kappa____ phi______ frames
    -      -16.8924  -99.0000   60.0000 47

  2 omega  -23.00   12.00   0.7000   25.0000
omega____ theta____ kappa____ phi______ frames
    -      -16.8924  -99.0000 -150.0000 50

  3 omega  -67.00  -36.90   0.7000   25.0000
omega____ theta____ kappa____ phi______ frames
    -      -16.8924 -178.0000  -90.0000 43

  4 omega   11.00   38.30   0.7000   25.0000
omega____ theta____ kappa____ phi______ frames
    -      -16.8924   57.0000  -90.0000 39

  5 omega  -19.00   24.40   0.7000   25.0000
omega____ theta____ kappa____ phi______ frames
    -      -16.8924  -99.0000  -30.0000 62

  6 omega   33.00   88.30   0.7000   25.0000
omega____ theta____ kappa____ phi______ frames
    -       20.0174   57.0000 -120.0000 79

  7 omega   -5.00   89.50   0.7000   25.0000
omega____ theta____ kappa____ phi______ frames
    -       20.0174   37.0000    0.0000 135

  8 omega   -1.00   92.10   0.7000   25.0000
omega____ theta____ kappa____ phi______ frames
    -       20.0174   37.0000 -150.0000 133

  9 omega  -33.00   37.00   0.7000   25.0000
omega____ theta____ kappa____ phi______ frames
    -       20.0174  -57.0000   60.0000 100
;
_diffrn_measurement_device_type 'Xcalibur, Eos'
_diffrn_measurement_method '\w scans'
_diffrn_orient_matrix_UB_11 0.0426997000
_diffrn_orient_matrix_UB_12 0.0102113000
_diffrn_orient_matrix_UB_13 0.0051678000
_diffrn_orient_matrix_UB_21 -0.0004576000
_diffrn_orient_matrix_UB_22 0.0274724000
_diffrn_orient_matrix_UB_23 -0.0165823000
_diffrn_orient_matrix_UB_31 0.0138002000
_diffrn_orient_matrix_UB_32 0.0333634000
_diffrn_orient_matrix_UB_33 0.0350178000
_diffrn_radiation_monochromator graphite
_diffrn_radiation_type 'Mo K\a'
_diffrn_radiation_wavelength 0.7107
_diffrn_reflns_av_R_equivalents 0.0550
_diffrn_reflns_av_unetI/netI 0.1085
_diffrn_reflns_limit_h_max 22
_diffrn_reflns_limit_h_min -22
_diffrn_reflns_limit_k_max 23
_diffrn_reflns_limit_k_min -23
_diffrn_reflns_limit_l_max 24
_diffrn_reflns_limit_l_min -26
_diffrn_reflns_number 53559
_diffrn_reflns_theta_full 26.37
_diffrn_reflns_theta_max 26.37
_diffrn_reflns_theta_min 2.90
_diffrn_source 'Enhance (Mo) x-ray Source'
_exptl_absorpt_coefficient_mu 0.202
_exptl_absorpt_correction_T_max 1.00000
_exptl_absorpt_correction_T_min 0.76631
_exptl_absorpt_correction_type multi-scan
_exptl_absorpt_process_details
;
CrysAlisPro, Agilent Technologies,
Version 1.171.35.21 (release 20-01-2012 CrysAlis171 .NET)
(compiled Jan 23 2012,18:06:46)
empirical absorption correction using spherical harmonics,
 implemented in SCALE3 ABSPACK scaling algorithm.
;
_exptl_crystal_colour colorless
_exptl_crystal_density_diffrn 1.388
_exptl_crystal_description block
_exptl_crystal_F_000 2540
_exptl_crystal_size_max 0.34
_exptl_crystal_size_mid 0.26
_exptl_crystal_size_min 0.25
_refine_diff_density_max 1.855
_refine_diff_density_min -1.072
_refine_diff_density_rms 0.126
_refine_ls_extinction_method none
_refine_ls_goodness_of_fit_ref 1.123
_refine_ls_hydrogen_treatment constr
_refine_ls_matrix_type full
_refine_ls_number_parameters 1512
_refine_ls_number_reflns 24086
_refine_ls_number_restraints 0
_refine_ls_restrained_S_all 1.123
_refine_ls_R_factor_all 0.1580
_refine_ls_R_factor_gt 0.1177
_refine_ls_shift/su_max 0.002
_refine_ls_shift/su_mean 0.000
_refine_ls_structure_factor_coef Fsqd
_refine_ls_weighting_details 'calc w=1/[\s^2^(Fo^2^)+(0.2000P)^2^+0.0000P] where P=(Fo^2^+2Fc^2^)/3'
_refine_ls_weighting_scheme calc
_refine_ls_wR_factor_gt 0.3304
_refine_ls_wR_factor_ref 0.3591
_reflns_number_gt 14031
_reflns_number_total 24086
_reflns_threshold_expression >2sigma(I)
_cod_data_source_file ja406638b_si_002.cif
_cod_data_source_block 1
_cod_original_cell_volume 5899.4(4)
_cod_database_code 4120912
_chemical_oxdiff_formula C12H14N2O4
_reflns_odcompleteness_completeness 99.86
_reflns_odcompleteness_iscentric 1
_reflns_odcompleteness_theta 26.32

loop_
_space_group_symop_id
_space_group_symop_operation_xyz
1 'x, y, z'
2 '-x, -y, -z'

loop_
_atom_site_label
_atom_site_type_symbol
_atom_site_fract_x
_atom_site_fract_y
_atom_site_fract_z
_atom_site_U_iso_or_equiv
_atom_site_adp_type
_atom_site_occupancy
_atom_site_symmetry_multiplicity
_atom_site_calc_flag
_atom_site_refinement_flags
S1 S 0.43870(8) 0.68450(8) 0.24569(6) 0.0230(3) Uani 1 1 d .
S2 S 0.13643(12) -0.11476(11) -0.05479(11) 0.0518(5) Uani 1 1 d .
S3 S 0.29374(10) 0.01164(11) 0.05539(10) 0.0466(4) Uani 1 1 d .
S4 S 0.97383(12) 0.82198(13) 0.42977(10) 0.0534(5) Uani 1 1 d .
S5 S 1.07748(11) 0.74883(11) 0.46954(10) 0.0500(5) Uani 1 1 d .
F1 F 0.0503(4) -0.0287(4) -0.0548(5) 0.132(3) Uani 1 1 d .
F2 F 0.0949(4) -0.0337(5) 0.0434(4) 0.147(4) Uani 1 1 d .
F3 F -0.0082(3) -0.1414(3) -0.0484(3) 0.0885(17) Uani 1 1 d .
F4 F 0.3882(3) -0.0106(3) -0.0173(2) 0.0605(11) Uani 1 1 d .
F5 F 0.4427(3) 0.0170(3) 0.0958(2) 0.0642(12) Uani 1 1 d .
F6 F 0.3435(3) -0.1049(3) 0.0174(3) 0.0637(12) Uani 1 1 d .
F7 F 1.0035(4) 0.9437(4) 0.3924(3) 0.0896(16) Uani 1 1 d .
F8 F 1.0827(4) 0.9812(3) 0.5045(3) 0.0903(17) Uani 1 1 d .
F9 F 1.1051(4) 0.9102(4) 0.4146(4) 0.0912(18) Uani 1 1 d .
F10 F 0.9386(4) 0.6143(4) 0.3743(4) 0.131(3) Uani 1 1 d .
F11 F 0.9633(5) 0.6402(5) 0.4831(4) 0.130(3) Uani 1 1 d .
F12 F 1.0324(5) 0.5924(4) 0.4311(5) 0.132(3) Uani 1 1 d .
O1 O 0.5367(3) 0.3919(3) 0.4643(2) 0.0386(10) Uani 1 1 d .
O2 O 0.7499(2) 0.6287(2) 0.2194(2) 0.0353(9) Uani 1 1 d .
O3 O 0.8340(3) 0.5276(3) 0.2255(2) 0.0556(13) Uani 1 1 d .
O4 O 0.7780(2) 0.8990(2) 0.2328(2) 0.0333(9) Uani 1 1 d .
O5 O 0.9191(4) 1.0536(3) 0.2979(3) 0.0741(18) Uani 1 1 d .
O6 O 0.5892(3) 1.1961(2) 0.5048(2) 0.0417(10) Uani 1 1 d .
O7 O 0.1199(2) 0.7311(2) 0.2652(2) 0.0336(9) Uani 1 1 d .
O8 O -0.0306(3) 0.7422(3) 0.1421(3) 0.0530(12) Uani 1 1 d .
O9 O 0.0923(2) 0.4652(2) 0.2622(2) 0.0317(9) Uani 1 1 d .
O10 O 0.0098(5) 0.3565(6) 0.3137(4) 0.103(3) Uani 1 1 d .
O11 O -0.1029(2) 0.4561(2) 0.0500(2) 0.0309(9) Uani 1 1 d .
O12 O 0.2974(2) 0.9525(2) 0.2567(2) 0.0302(8) Uani 1 1 d .
O13 O 0.1668(3) 1.0087(3) 0.2542(3) 0.0491(12) Uani 1 1 d .
O14 O 0.5776(2) 1.0449(2) 0.2558(2) 0.0287(8) Uani 1 1 d .
O15 O 0.6637(3) 1.1501(3) 0.2043(2) 0.0403(10) Uani 1 1 d .
O16 O 0.7509(3) 0.7090(2) 0.0105(2) 0.0408(10) Uani 1 1 d .
O17 O 0.5663(2) 0.4136(2) 0.2225(2) 0.0302(8) Uani 1 1 d .
O18 O 0.5787(3) 0.2804(3) 0.1284(2) 0.0427(11) Uani 1 1 d .
O19 O 0.2870(2) 0.3118(2) 0.2244(2) 0.0314(9) Uani 1 1 d .
O20 O 0.1784(3) 0.2249(3) 0.2803(3) 0.0529(12) Uani 1 1 d .
O21 O 0.1001(4) -0.1484(4) -0.1332(3) 0.0794(18) Uani 1 1 d .
O22 O 0.1390(4) -0.1705(3) -0.0228(3) 0.0614(14) Uani 1 1 d .
O23 O 0.3330(3) 0.0972(3) 0.0742(4) 0.079(2) Uani 1 1 d .
O24 O 0.2759(3) -0.0166(3) 0.1087(3) 0.0577(13) Uani 1 1 d .
O25 O 0.9162(4) 0.8433(5) 0.4557(4) 0.091(2) Uani 1 1 d .
O26 O 0.9426(4) 0.7657(4) 0.3559(3) 0.0713(16) Uani 1 1 d .
O27 O 1.1033(4) 0.7484(4) 0.4120(3) 0.0664(15) Uani 1 1 d .
O28 O 1.1396(3) 0.7606(3) 0.5331(3) 0.0680(18) Uani 1 1 d .
O29 O 0.4561(3) 0.7725(3) 0.2833(3) 0.0648(16) Uani 1 1 d .
O30 O 0.4594(3) 0.6531(4) 0.2989(3) 0.078(2) Uani 1 1 d .
O31 O 0.3489(2) 0.6384(2) 0.1987(2) 0.0351(9) Uani 1 1 d .
O32 O 0.4911(3) 0.6824(2) 0.2035(2) 0.0368(9) Uani 1 1 d .
N1 N 0.2636(3) 0.5347(3) 0.3413(2) 0.0266(10) Uani 1 1 d .
N2 N 0.3600(3) 0.4952(3) 0.3740(2) 0.0279(10) Uani 1 1 d .
N3 N 0.4444(3) 0.4365(3) 0.4162(2) 0.0303(10) Uani 1 1 d .
N4 N 0.5824(3) 0.4797(3) 0.4163(2) 0.0316(10) Uani 1 1 d .
N5 N 0.4951(3) 0.5396(3) 0.3742(2) 0.0302(10) Uani 1 1 d .
N6 N 0.6266(3) 0.5730(3) 0.3690(2) 0.0305(10) Uani 1 1 d .
N7 N 0.6861(3) 0.6496(3) 0.3229(2) 0.0303(10) Uani 1 1 d .
N8 N 0.7030(3) 0.9138(3) 0.3279(2) 0.0268(10) Uani 1 1 d .
N9 N 0.6491(2) 0.9925(3) 0.3759(2) 0.0228(9) Uani 1 1 d .
N10 N 0.6201(3) 1.0984(3) 0.4367(2) 0.0273(10) Uani 1 1 d .
N11 N 0.4873(3) 1.0630(3) 0.4499(2) 0.0275(10) Uani 1 1 d .
N12 N 0.5209(3) 0.9550(3) 0.3872(2) 0.0255(9) Uani 1 1 d .
N13 N 0.3916(3) 0.9232(3) 0.3960(2) 0.0234(9) Uani 1 1 d .
N14 N 0.2849(3) 0.8028(3) 0.3528(2) 0.0226(9) Uani 1 1 d .
N15 N 0.2418(3) 0.3901(2) 0.1440(2) 0.0216(9) Uani 1 1 d .
N16 N 0.1411(3) 0.4258(2) 0.1191(2) 0.0203(9) Uani 1 1 d .
N17 N 0.0157(3) 0.4372(2) 0.0836(2) 0.0224(9) Uani 1 1 d .
N18 N 0.0198(3) 0.5659(3) 0.0828(2) 0.0238(9) Uani 1 1 d .
N19 N 0.1481(3) 0.5517(2) 0.1214(2) 0.0231(9) Uani 1 1 d .
N20 N 0.1498(3) 0.6755(3) 0.1194(2) 0.0243(9) Uani 1 1 d .
N21 N 0.2539(3) 0.7967(3) 0.1589(2) 0.0272(10) Uani 1 1 d .
N22 N 0.5343(3) 0.8864(3) 0.1587(2) 0.0272(10) Uani 1 1 d .
N23 N 0.5920(3) 0.8149(2) 0.1097(2) 0.0236(9) Uani 1 1 d .
N24 N 0.6677(3) 0.7621(3) 0.0526(2) 0.0261(10) Uani 1 1 d .
N25 N 0.6587(3) 0.6272(3) 0.0407(2) 0.0286(10) Uani 1 1 d .
N26 N 0.5792(3) 0.6846(2) 0.0965(2) 0.0210(9) Uani 1 1 d .
N27 N 0.5729(2) 0.5554(2) 0.0847(2) 0.0196(8) Uani 1 1 d .
N28 N 0.5138(2) 0.4758(2) 0.1296(2) 0.0194(8) Uani 1 1 d .
N29 N 0.2208(4) -0.0326(4) -0.0242(4) 0.0631(19) Uani 1 1 d .
N30 N 1.0316(5) 0.8063(4) 0.4881(3) 0.0603(17) Uani 1 1 d .
C1 C 0.3408(3) 0.5431(3) 0.3437(3) 0.0278(12) Uani 1 1 d .
H1 H 0.3748 0.5765 0.3271 0.033 Uiso 1 1 calc R
C2 C 0.2359(4) 0.4815(4) 0.3720(3) 0.0396(14) Uani 1 1 d .
H2 H 0.1842 0.4659 0.3781 0.048 Uiso 1 1 calc R
C3 C 0.2948(4) 0.4560(4) 0.3914(3) 0.0339(13) Uani 1 1 d .
H3 H 0.2925 0.4184 0.4130 0.041 Uiso 1 1 calc R
C4 C 0.4383(3) 0.4896(3) 0.3897(3) 0.0266(11) Uani 1 1 d .
C5 C 0.5217(3) 0.4362(3) 0.4348(3) 0.0278(12) Uani 1 1 d .
C6 C 0.5634(4) 0.5279(3) 0.3889(3) 0.0305(12) Uani 1 1 d .
C7 C 0.6165(4) 0.6210(4) 0.3342(3) 0.0306(12) Uani 1 1 d .
H7 H 0.5690 0.6320 0.3206 0.037 Uiso 1 1 calc R
C8 C 0.7050(4) 0.5726(4) 0.3803(3) 0.0387(14) Uani 1 1 d .
H8 H 0.7282 0.5451 0.4046 0.046 Uiso 1 1 calc R
C9 C 0.7413(4) 0.6189(4) 0.3498(3) 0.0327(12) Uani 1 1 d .
H9 H 0.7946 0.6288 0.3471 0.039 Uiso 1 1 calc R
C10 C 0.7067(3) 0.7110(4) 0.2955(3) 0.0299(12) Uani 1 1 d .
C11 C 0.6920(3) 0.7792(4) 0.3217(3) 0.0280(12) Uani 1 1 d .
H11 H 0.6652 0.7839 0.3550 0.034 Uiso 1 1 calc R
C12 C 0.7170(3) 0.8414(3) 0.2991(3) 0.0260(11) Uani 1 1 d .
C13 C 0.7586(3) 0.8357(4) 0.2521(3) 0.0287(12) Uani 1 1 d .
C14 C 0.7728(3) 0.7656(4) 0.2256(3) 0.0300(12) Uani 1 1 d .
H14 H 0.8013 0.7615 0.1936 0.036 Uiso 1 1 calc R
C15 C 0.7453(3) 0.7021(3) 0.2460(3) 0.0254(11) Uani 1 1 d .
C16 C 0.6337(3) 0.9120(3) 0.3395(3) 0.0254(11) Uani 1 1 d .
H16 H 0.5836 0.8635 0.3250 0.030 Uiso 1 1 calc R
C17 C 0.7632(3) 0.9964(3) 0.3585(3) 0.0293(12) Uani 1 1 d .
H17 H 0.8179 1.0149 0.3581 0.035 Uiso 1 1 calc R
C18 C 0.7302(4) 1.0460(4) 0.3891(3) 0.0338(13) Uani 1 1 d .
H18 H 0.7571 1.1054 0.4146 0.041 Uiso 1 1 calc R
C19 C 0.5919(3) 1.0165(3) 0.4013(3) 0.0241(11) Uani 1 1 d .
C20 C 0.5658(4) 1.1209(3) 0.4641(3) 0.0326(12) Uani 1 1 d .
C21 C 0.4722(3) 0.9849(3) 0.4123(3) 0.0257(11) Uani 1 1 d .
C22 C 0.3619(3) 0.8406(3) 0.3550(3) 0.0302(12) Uani 1 1 d .
H22 H 0.3903 0.8140 0.3318 0.036 Uiso 1 1 calc R
C23 C 0.3307(3) 0.9385(3) 0.4189(3) 0.0265(11) Uani 1 1 d .
H23 H 0.3351 0.9915 0.4476 0.032 Uiso 1 1 calc R
C24 C 0.2648(4) 0.8637(3) 0.3921(3) 0.0316(12) Uani 1 1 d .
H24 H 0.2135 0.8538 0.3987 0.038 Uiso 1 1 calc R
C25 C 0.2360(3) 0.7142(3) 0.3233(3) 0.0272(11) Uani 1 1 d .
C26 C 0.2746(3) 0.6667(3) 0.3425(3) 0.0267(11) Uani 1 1 d .
H26 H 0.3337 0.6916 0.3714 0.032 Uiso 1 1 calc R
C27 C 0.2243(3) 0.5818(3) 0.3184(3) 0.0282(12) Uani 1 1 d .
C28 C 0.1353(3) 0.5474(3) 0.2821(3) 0.0254(11) Uani 1 1 d .
C29 C 0.0988(3) 0.5961(3) 0.2643(3) 0.0255(11) Uani 1 1 d .
H29 H 0.0393 0.5726 0.2379 0.031 Uiso 1 1 calc R
C30 C 0.1500(3) 0.6810(3) 0.2854(3) 0.0298(12) Uani 1 1 d .
C31 C 0.8061(4) 0.6221(4) 0.1825(3) 0.0362(14) Uani 1 1 d .
H31A H 0.8651 0.6638 0.2161 0.043 Uiso 1 1 calc R
H31B H 0.7895 0.6319 0.1384 0.043 Uiso 1 1 calc R
C32 C 0.7978(4) 0.5343(4) 0.1609(3) 0.0451(16) Uani 1 1 d .
H32A H 0.7374 0.4931 0.1340 0.054 Uiso 1 1 calc R
H32B H 0.8274 0.5226 0.1283 0.054 Uiso 1 1 calc R
C33 C 0.8037(6) 0.4420(6) 0.2129(6) 0.076(3) Uani 1 1 d .
H33A H 0.7439 0.4109 0.1786 0.115 Uiso 1 1 calc R
H33B H 0.8097 0.4390 0.2597 0.115 Uiso 1 1 calc R
H33C H 0.8367 0.4175 0.1918 0.115 Uiso 1 1 calc R
C34 C 0.8451(4) 0.9154(4) 0.2061(3) 0.0399(15) Uani 1 1 d .
H34A H 0.8224 0.8793 0.1526 0.048 Uiso 1 1 calc R
H34B H 0.8906 0.9042 0.2321 0.048 Uiso 1 1 calc R
C35 C 0.8784(5) 1.0053(5) 0.2215(4) 0.0518(18) Uani 1 1 d .
H35A H 0.9188 1.0184 0.1985 0.062 Uiso 1 1 calc R
H35B H 0.8315 1.0178 0.2007 0.062 Uiso 1 1 calc R
C36 C 0.9517(11) 1.1410(7) 0.3201(8) 0.158(7) Uani 1 1 d .
H36A H 0.9078 1.1534 0.2944 0.237 Uiso 1 1 calc R
H36B H 1.0005 1.1597 0.3079 0.237 Uiso 1 1 calc R
H36C H 0.9692 1.1704 0.3734 0.237 Uiso 1 1 calc R
C37 C 0.0313(4) 0.7089(4) 0.2415(4) 0.0427(16) Uani 1 1 d .
H37A H 0.0133 0.7082 0.2821 0.051 Uiso 1 1 calc R
H37B H -0.0020 0.6526 0.1992 0.051 Uiso 1 1 calc R
C38 C 0.0175(4) 0.7758(5) 0.2188(4) 0.0549(19) Uani 1 1 d .
H38A H -0.0121 0.8000 0.2461 0.066 Uiso 1 1 calc R
H38B H 0.0732 0.8215 0.2327 0.066 Uiso 1 1 calc R
C39 C -0.0362(6) 0.8031(6) 0.1175(4) 0.066(2) Uani 1 1 d .
H39A H -0.0791 0.7751 0.0668 0.099 Uiso 1 1 calc R
H39B H 0.0188 0.8360 0.1190 0.099 Uiso 1 1 calc R
H39C H -0.0521 0.8403 0.1496 0.099 Uiso 1 1 calc R
C40 C 0.0028(3) 0.4321(4) 0.2406(3) 0.0310(12) Uani 1 1 d .
H40A H -0.0256 0.4255 0.1904 0.037 Uiso 1 1 calc R
H40B H -0.0111 0.4700 0.2751 0.037 Uiso 1 1 calc R
C41 C -0.0254(5) 0.3494(5) 0.2421(5) 0.057(2) Uani 1 1 d .
H41A H -0.0879 0.3221 0.2235 0.069 Uiso 1 1 calc R
H41B H -0.0088 0.3132 0.2089 0.069 Uiso 1 1 calc R
C42 C -0.0420(12) 0.3621(12) 0.3508(8) 0.170(8) Uani 1 1 d .
H42A H -0.0825 0.3796 0.3277 0.256 Uiso 1 1 calc R
H42B H -0.0075 0.4034 0.4023 0.256 Uiso 1 1 calc R
H42C H -0.0727 0.3074 0.3486 0.256 Uiso 1 1 calc R
C43 C 0.2246(3) 0.4549(3) 0.1477(3) 0.0222(10) Uani 1 1 d .
H43 H 0.2648 0.5115 0.1673 0.027 Uiso 1 1 calc R
C44 C 0.1651(3) 0.3181(3) 0.1126(3) 0.0252(11) Uani 1 1 d .
H44 H 0.1583 0.2632 0.1041 0.030 Uiso 1 1 calc R
C45 C 0.1029(3) 0.3413(3) 0.0968(3) 0.0266(11) Uani 1 1 d .
H45 H 0.0438 0.3057 0.0743 0.032 Uiso 1 1 calc R
C46 C 0.0976(3) 0.4744(3) 0.1070(2) 0.0221(10) Uani 1 1 d .
C47 C -0.0251(3) 0.4836(3) 0.0700(3) 0.0228(10) Uani 1 1 d .
C48 C 0.1031(3) 0.5916(3) 0.1060(3) 0.0238(11) Uani 1 1 d .
C49 C 0.2332(3) 0.7177(3) 0.1528(3) 0.0235(11) Uani 1 1 d .
H49 H 0.2715 0.6968 0.1694 0.028 Uiso 1 1 calc R
C50 C 0.1150(4) 0.7262(3) 0.1022(3) 0.0353(14) Uani 1 1 d .
H50 H 0.0566 0.7109 0.0783 0.042 Uiso 1 1 calc R
C51 C 0.1802(3) 0.8013(3) 0.1263(3) 0.0348(13) Uani 1 1 d .
H51 H 0.1763 0.8488 0.1217 0.042 Uiso 1 1 calc R
C52 C 0.3376(3) 0.8607(3) 0.1863(3) 0.0269(11) Uani 1 1 d .
C53 C 0.3961(3) 0.8431(3) 0.1621(3) 0.0249(11) Uani 1 1 d .
H53 H 0.3810 0.7876 0.1287 0.030 Uiso 1 1 calc R
C54 C 0.4747(3) 0.9045(3) 0.1856(3) 0.0243(11) Uani 1 1 d .
C55 C 0.4978(3) 0.9882(3) 0.2345(3) 0.0253(11) Uani 1 1 d .
C56 C 0.4387(3) 1.0069(3) 0.2575(3) 0.0263(11) Uani 1 1 d .
H56 H 0.4528 1.0630 0.2887 0.032 Uiso 1 1 calc R
C57 C 0.3577(3) 0.9425(3) 0.2346(3) 0.0248(11) Uani 1 1 d .
C58 C 0.5408(3) 0.8162(3) 0.1430(3) 0.0237(11) Uani 1 1 d .
H58 H 0.5125 0.7727 0.1542 0.028 Uiso 1 1 calc R
C59 C 0.5839(4) 0.9335(3) 0.1321(3) 0.0298(12) Uani 1 1 d .
H59 H 0.5894 0.9864 0.1346 0.036 Uiso 1 1 calc R
C60 C 0.6218(3) 0.8908(3) 0.1028(3) 0.0289(12) Uani 1 1 d .
H60 H 0.6605 0.9074 0.0816 0.035 Uiso 1 1 calc R
C61 C 0.6148(3) 0.7501(3) 0.0841(3) 0.0251(11) Uani 1 1 d .
C62 C 0.6949(4) 0.7001(3) 0.0333(3) 0.0302(12) Uani 1 1 d .
C63 C 0.6067(3) 0.6281(3) 0.0726(2) 0.0202(10) Uani 1 1 d .
C64 C 0.5267(3) 0.5480(3) 0.1251(3) 0.0215(10) Uani 1 1 d .
H64 H 0.5070 0.5866 0.1463 0.026 Uiso 1 1 calc R
C65 C 0.5875(3) 0.4848(3) 0.0614(3) 0.0245(11) Uani 1 1 d .
H65 H 0.6180 0.4741 0.0320 0.029 Uiso 1 1 calc R
C66 C 0.5502(3) 0.4354(3) 0.0884(3) 0.0222(10) Uani 1 1 d .
H66 H 0.5486 0.3823 0.0811 0.027 Uiso 1 1 calc R
C67 C 0.4598(3) 0.4400(3) 0.1600(3) 0.0209(10) Uani 1 1 d .
C68 C 0.3804(3) 0.4366(3) 0.1419(2) 0.0204(10) Uani 1 1 d .
H68 H 0.3643 0.4634 0.1130 0.024 Uiso 1 1 calc R
C69 C 0.3240(3) 0.3952(3) 0.1650(3) 0.0237(11) Uani 1 1 d .
C70 C 0.3477(3) 0.3534(3) 0.2063(3) 0.0237(11) Uani 1 1 d .
C71 C 0.4272(3) 0.3567(3) 0.2251(3) 0.0262(11) Uani 1 1 d .
H71 H 0.4429 0.3292 0.2533 0.031 Uiso 1 1 calc R
C72 C 0.4848(3) 0.4005(3) 0.2027(2) 0.0200(10) Uani 1 1 d .
C73 C 0.3133(4) 1.0381(3) 0.2980(3) 0.0326(13) Uani 1 1 d .
H73A H 0.3194 1.0692 0.2680 0.039 Uiso 1 1 calc R
H73B H 0.3660 1.0670 0.3434 0.039 Uiso 1 1 calc R
C74 C 0.2384(4) 1.0336(4) 0.3172(3) 0.0382(14) Uani 1 1 d .
H74A H 0.2260 0.9932 0.3382 0.046 Uiso 1 1 calc R
H74B H 0.2520 1.0892 0.3548 0.046 Uiso 1 1 calc R
C75 C 0.1002(4) 1.0167(4) 0.2725(5) 0.055(2) Uani 1 1 d .
H75A H 0.0525 1.0014 0.2278 0.083 Uiso 1 1 calc R
H75B H 0.1194 1.0747 0.3075 0.083 Uiso 1 1 calc R
H75C H 0.0824 0.9795 0.2950 0.083 Uiso 1 1 calc R
C76 C 0.5982(3) 1.1331(3) 0.2851(3) 0.0286(12) Uani 1 1 d .
H76A H 0.6056 1.1550 0.3373 0.034 Uiso 1 1 calc R
H76B H 0.5523 1.1419 0.2566 0.034 Uiso 1 1 calc R
C77 C 0.6784(4) 1.1765(3) 0.2792(3) 0.0313(12) Uani 1 1 d .
H77A H 0.6984 1.2379 0.3037 0.038 Uiso 1 1 calc R
H77B H 0.7226 1.1631 0.3039 0.038 Uiso 1 1 calc R
C78 C 0.7352(5) 1.1965(6) 0.1963(5) 0.073(3) Uani 1 1 d .
H78A H 0.7175 1.1991 0.1491 0.110 Uiso 1 1 calc R
H78B H 0.7730 1.1695 0.1977 0.110 Uiso 1 1 calc R
H78C H 0.7650 1.2533 0.2366 0.110 Uiso 1 1 calc R
C79 C 0.5899(4) 0.3561(4) 0.2456(3) 0.0381(14) Uani 1 1 d .
H79A H 0.5718 0.3524 0.2855 0.046 Uiso 1 1 calc R
H79B H 0.6522 0.3779 0.2654 0.046 Uiso 1 1 calc R
C80 C 0.5509(4) 0.2718(4) 0.1839(3) 0.0398(14) Uani 1 1 d .
H80A H 0.5685 0.2339 0.2005 0.048 Uiso 1 1 calc R
H80B H 0.4884 0.2481 0.1647 0.048 Uiso 1 1 calc R
C81 C 0.5458(6) 0.2017(4) 0.0669(4) 0.062(2) Uani 1 1 d .
H81A H 0.5711 0.2087 0.0320 0.094 Uiso 1 1 calc R
H81B H 0.4843 0.1793 0.0425 0.094 Uiso 1 1 calc R
H81C H 0.5595 0.1627 0.0837 0.094 Uiso 1 1 calc R
C82 C 0.2945(4) 0.2471(4) 0.2450(3) 0.0363(13) Uani 1 1 d .
H82A H 0.3322 0.2724 0.2978 0.044 Uiso 1 1 calc R
H82B H 0.3192 0.2174 0.2157 0.044 Uiso 1 1 calc R
C83 C 0.2088(4) 0.1875(4) 0.2308(4) 0.0447(15) Uani 1 1 d .
H83A H 0.1695 0.1688 0.1797 0.054 Uiso 1 1 calc R
H83B H 0.2111 0.1376 0.2359 0.054 Uiso 1 1 calc R
C84 C 0.1188(5) 0.2501(6) 0.2524(5) 0.072(2) Uani 1 1 d .
H84A H 0.0777 0.2064 0.2031 0.108 Uiso 1 1 calc R
H84B H 0.1472 0.3021 0.2493 0.108 Uiso 1 1 calc R
H84C H 0.0895 0.2595 0.2850 0.108 Uiso 1 1 calc R
C85 C 0.0661(5) -0.0758(5) -0.0265(6) 0.077(3) Uani 1 1 d .
C86 C 0.3716(4) -0.0246(4) 0.0372(4) 0.0441(16) Uani 1 1 d .
C87 C 1.0451(6) 0.9200(6) 0.4361(5) 0.065(2) Uani 1 1 d .
C88 C 0.9901(4) 0.6362(3) 0.4356(3) 0.0313(13) Uani 1 1 d .

loop_
_atom_site_aniso_label
_atom_site_aniso_U_11
_atom_site_aniso_U_22
_atom_site_aniso_U_33
_atom_site_aniso_U_23
_atom_site_aniso_U_13
_atom_site_aniso_U_12
S1 0.0193(6) 0.0253(6) 0.0225(6) 0.0082(5) 0.0101(5) 0.0087(5)
S2 0.0445(10) 0.0424(10) 0.0632(11) 0.0286(8) 0.0134(9) 0.0148(8)
S3 0.0339(8) 0.0425(9) 0.0642(11) 0.0257(8) 0.0159(8) 0.0191(7)
S4 0.0494(10) 0.0699(12) 0.0535(10) 0.0280(9) 0.0290(9) 0.0336(10)
S5 0.0362(9) 0.0449(10) 0.0523(10) 0.0132(8) 0.0111(8) 0.0127(8)
F1 0.063(3) 0.077(4) 0.280(10) 0.105(5) 0.059(5) 0.039(3)
F2 0.049(3) 0.131(6) 0.147(6) -0.042(5) 0.029(4) 0.022(3)
F3 0.041(3) 0.066(3) 0.131(4) 0.029(3) 0.034(3) 0.007(2)
F4 0.072(3) 0.075(3) 0.052(2) 0.042(2) 0.039(2) 0.028(2)
F5 0.041(2) 0.096(3) 0.063(3) 0.049(2) 0.014(2) 0.030(2)
F6 0.071(3) 0.055(3) 0.101(3) 0.051(2) 0.051(3) 0.040(2)
F7 0.097(4) 0.114(4) 0.101(4) 0.069(4) 0.052(3) 0.066(4)
F8 0.088(4) 0.065(3) 0.089(4) 0.024(3) 0.009(3) 0.032(3)
F9 0.094(4) 0.104(4) 0.164(5) 0.100(4) 0.100(4) 0.069(3)
F10 0.098(5) 0.074(4) 0.105(4) 0.026(3) -0.049(4) -0.008(3)
F11 0.118(5) 0.132(6) 0.117(5) 0.072(5) 0.057(4) 0.005(4)
F12 0.105(5) 0.057(4) 0.192(7) 0.048(4) 0.023(5) 0.027(4)
O1 0.038(2) 0.039(2) 0.042(2) 0.0184(19) 0.0143(19) 0.022(2)
O2 0.029(2) 0.036(2) 0.036(2) 0.0046(17) 0.0206(18) 0.0154(18)
O3 0.057(3) 0.052(3) 0.042(2) 0.016(2) 0.002(2) 0.024(2)
O4 0.032(2) 0.039(2) 0.035(2) 0.0165(17) 0.0235(18) 0.0149(18)
O5 0.068(4) 0.053(3) 0.070(3) 0.010(3) 0.041(3) -0.003(3)
O6 0.039(2) 0.030(2) 0.044(2) 0.0039(18) 0.021(2) 0.0104(19)
O7 0.025(2) 0.037(2) 0.052(2) 0.0215(18) 0.0219(18) 0.0199(18)
O8 0.055(3) 0.060(3) 0.048(3) 0.029(2) 0.015(2) 0.029(3)
O9 0.0186(18) 0.031(2) 0.039(2) 0.0192(17) 0.0068(16) 0.0046(16)
O10 0.096(5) 0.184(8) 0.130(6) 0.136(6) 0.079(5) 0.084(5)
O11 0.027(2) 0.027(2) 0.043(2) 0.0176(17) 0.0147(18) 0.0159(17)
O12 0.030(2) 0.028(2) 0.042(2) 0.0186(17) 0.0191(17) 0.0164(17)
O13 0.029(2) 0.044(3) 0.077(3) 0.033(2) 0.019(2) 0.016(2)
O14 0.0229(19) 0.0234(19) 0.038(2) 0.0122(16) 0.0102(16) 0.0111(16)
O15 0.040(2) 0.039(2) 0.043(2) 0.0177(19) 0.024(2) 0.014(2)
O16 0.052(3) 0.032(2) 0.047(2) 0.0171(18) 0.039(2) 0.013(2)
O17 0.0253(19) 0.036(2) 0.039(2) 0.0213(17) 0.0149(17) 0.0186(17)
O18 0.055(3) 0.030(2) 0.038(2) 0.0128(18) 0.023(2) 0.013(2)
O19 0.033(2) 0.042(2) 0.047(2) 0.0356(19) 0.0288(18) 0.0232(18)
O20 0.055(3) 0.067(3) 0.073(3) 0.052(3) 0.040(3) 0.037(3)
O21 0.070(4) 0.080(4) 0.062(3) 0.030(3) 0.008(3) 0.020(3)
O22 0.071(4) 0.048(3) 0.070(3) 0.033(3) 0.029(3) 0.024(3)
O23 0.043(3) 0.045(3) 0.141(6) 0.037(3) 0.026(3) 0.023(3)
O24 0.046(3) 0.081(4) 0.054(3) 0.034(3) 0.028(2) 0.027(3)
O25 0.092(5) 0.129(6) 0.110(5) 0.062(5) 0.075(4) 0.081(5)
O26 0.064(4) 0.070(4) 0.061(3) 0.010(3) 0.012(3) 0.037(3)
O27 0.075(4) 0.068(4) 0.083(4) 0.037(3) 0.052(3) 0.042(3)
O28 0.035(3) 0.042(3) 0.089(4) 0.046(3) -0.016(3) -0.011(2)
O29 0.040(3) 0.035(3) 0.090(4) -0.007(2) 0.039(3) 0.007(2)
O30 0.045(3) 0.137(5) 0.102(4) 0.106(4) 0.033(3) 0.043(3)
O31 0.0169(18) 0.038(2) 0.053(2) 0.0253(19) 0.0106(18) 0.0115(17)
O32 0.041(2) 0.030(2) 0.046(2) 0.0143(18) 0.031(2) 0.0148(19)
N1 0.018(2) 0.036(3) 0.029(2) 0.0196(19) 0.0115(18) 0.0085(19)
N2 0.020(2) 0.035(3) 0.030(2) 0.0146(19) 0.0126(19) 0.012(2)
N3 0.029(2) 0.032(2) 0.028(2) 0.0119(19) 0.010(2) 0.015(2)
N4 0.028(2) 0.033(3) 0.034(2) 0.010(2) 0.015(2) 0.018(2)
N5 0.033(3) 0.033(3) 0.034(2) 0.018(2) 0.019(2) 0.018(2)
N6 0.024(2) 0.042(3) 0.034(2) 0.021(2) 0.018(2) 0.016(2)
N7 0.021(2) 0.039(3) 0.032(2) 0.016(2) 0.012(2) 0.013(2)
N8 0.019(2) 0.031(2) 0.030(2) 0.0148(19) 0.0109(18) 0.0079(19)
N9 0.0130(19) 0.032(2) 0.0194(19) 0.0038(17) 0.0105(16) 0.0098(18)
N10 0.024(2) 0.026(2) 0.028(2) 0.0073(18) 0.0154(19) 0.0067(19)
N11 0.018(2) 0.029(2) 0.025(2) 0.0051(18) 0.0085(18) 0.0055(19)
N12 0.017(2) 0.031(2) 0.025(2) 0.0098(18) 0.0080(18) 0.0108(19)
N13 0.016(2) 0.029(2) 0.027(2) 0.0102(18) 0.0111(17) 0.0117(18)
N14 0.015(2) 0.021(2) 0.029(2) 0.0062(17) 0.0121(17) 0.0070(17)
N15 0.019(2) 0.019(2) 0.031(2) 0.0162(17) 0.0115(18) 0.0079(17)
N16 0.018(2) 0.021(2) 0.026(2) 0.0137(17) 0.0097(17) 0.0091(17)
N17 0.020(2) 0.018(2) 0.026(2) 0.0085(17) 0.0083(18) 0.0067(17)
N18 0.016(2) 0.023(2) 0.028(2) 0.0077(18) 0.0083(18) 0.0092(18)
N19 0.028(2) 0.019(2) 0.025(2) 0.0097(17) 0.0145(19) 0.0116(18)
N20 0.022(2) 0.018(2) 0.029(2) 0.0098(17) 0.0047(18) 0.0080(18)
N21 0.030(2) 0.022(2) 0.031(2) 0.0122(18) 0.010(2) 0.016(2)
N22 0.031(2) 0.019(2) 0.035(2) 0.0144(18) 0.015(2) 0.0096(19)
N23 0.030(2) 0.015(2) 0.025(2) 0.0090(16) 0.0105(19) 0.0097(18)
N24 0.026(2) 0.025(2) 0.022(2) 0.0111(17) 0.0103(18) 0.0037(19)
N25 0.025(2) 0.020(2) 0.032(2) 0.0053(18) 0.014(2) 0.0052(19)
N26 0.024(2) 0.017(2) 0.0188(19) 0.0062(16) 0.0082(17) 0.0082(17)
N27 0.019(2) 0.022(2) 0.0219(19) 0.0102(16) 0.0113(17) 0.0107(17)
N28 0.017(2) 0.024(2) 0.0212(19) 0.0097(16) 0.0116(17) 0.0109(17)
N29 0.036(3) 0.065(4) 0.084(4) 0.052(4) 0.007(3) 0.011(3)
N30 0.075(5) 0.073(4) 0.051(3) 0.032(3) 0.039(3) 0.039(4)
C1 0.028(3) 0.026(3) 0.022(2) 0.010(2) 0.005(2) 0.007(2)
C2 0.035(3) 0.052(4) 0.038(3) 0.026(3) 0.016(3) 0.019(3)
C3 0.031(3) 0.039(3) 0.044(3) 0.025(3) 0.023(3) 0.017(3)
C4 0.029(3) 0.028(3) 0.024(2) 0.008(2) 0.011(2) 0.018(2)
C5 0.029(3) 0.025(3) 0.022(2) 0.004(2) 0.008(2) 0.011(2)
C6 0.034(3) 0.033(3) 0.027(3) 0.012(2) 0.018(2) 0.015(3)
C7 0.031(3) 0.037(3) 0.037(3) 0.018(2) 0.025(3) 0.019(3)
C8 0.026(3) 0.046(4) 0.053(4) 0.023(3) 0.016(3) 0.023(3)
C9 0.024(3) 0.042(3) 0.042(3) 0.021(3) 0.021(3) 0.018(3)
C10 0.025(3) 0.039(3) 0.026(3) 0.014(2) 0.013(2) 0.014(2)
C11 0.024(3) 0.040(3) 0.024(2) 0.013(2) 0.015(2) 0.016(2)
C12 0.017(2) 0.032(3) 0.026(2) 0.007(2) 0.011(2) 0.011(2)
C13 0.018(2) 0.036(3) 0.029(3) 0.011(2) 0.012(2) 0.009(2)
C14 0.016(2) 0.044(3) 0.027(3) 0.011(2) 0.013(2) 0.012(2)
C15 0.017(2) 0.034(3) 0.021(2) 0.005(2) 0.011(2) 0.011(2)
C16 0.026(3) 0.032(3) 0.024(2) 0.016(2) 0.018(2) 0.011(2)
C17 0.023(3) 0.031(3) 0.026(3) 0.011(2) 0.009(2) 0.004(2)
C18 0.024(3) 0.030(3) 0.043(3) 0.018(3) 0.011(3) 0.005(2)
C19 0.022(3) 0.031(3) 0.023(2) 0.018(2) 0.008(2) 0.011(2)
C20 0.029(3) 0.028(3) 0.037(3) 0.017(2) 0.013(2) 0.008(2)
C21 0.017(2) 0.026(3) 0.019(2) 0.007(2) 0.001(2) 0.001(2)
C22 0.027(3) 0.026(3) 0.032(3) 0.006(2) 0.013(2) 0.011(2)
C23 0.024(3) 0.032(3) 0.029(3) 0.017(2) 0.013(2) 0.014(2)
C24 0.032(3) 0.030(3) 0.039(3) 0.014(2) 0.019(3) 0.019(3)
C25 0.024(3) 0.029(3) 0.025(3) 0.006(2) 0.011(2) 0.012(2)
C26 0.011(2) 0.027(3) 0.037(3) 0.010(2) 0.013(2) 0.003(2)
C27 0.017(2) 0.028(3) 0.039(3) 0.013(2) 0.015(2) 0.007(2)
C28 0.017(2) 0.022(3) 0.028(3) 0.007(2) 0.010(2) 0.002(2)
C29 0.013(2) 0.027(3) 0.025(2) 0.006(2) 0.007(2) 0.003(2)
C30 0.021(3) 0.030(3) 0.041(3) 0.015(2) 0.017(2) 0.011(2)
C31 0.030(3) 0.050(4) 0.032(3) 0.014(3) 0.018(3) 0.023(3)
C32 0.050(4) 0.064(4) 0.043(3) 0.019(3) 0.028(3) 0.048(4)
C33 0.060(5) 0.084(6) 0.099(7) 0.066(6) 0.028(5) 0.027(5)
C34 0.025(3) 0.068(4) 0.039(3) 0.029(3) 0.025(3) 0.019(3)
C35 0.042(4) 0.061(5) 0.063(4) 0.035(4) 0.033(4) 0.017(3)
C36 0.219(18) 0.058(7) 0.151(12) 0.041(8) 0.098(12) -0.003(9)
C37 0.020(3) 0.032(3) 0.080(5) 0.024(3) 0.025(3) 0.014(3)
C38 0.033(4) 0.060(5) 0.065(5) 0.026(4) 0.013(3) 0.020(3)
C39 0.073(6) 0.074(6) 0.058(5) 0.026(4) 0.024(4) 0.045(5)
C40 0.021(3) 0.034(3) 0.032(3) 0.016(2) 0.010(2) 0.005(2)
C41 0.042(4) 0.067(5) 0.086(5) 0.052(4) 0.037(4) 0.024(4)
C42 0.204(18) 0.226(19) 0.111(10) 0.118(12) 0.087(12) 0.069(15)
C43 0.022(3) 0.023(2) 0.024(2) 0.012(2) 0.013(2) 0.007(2)
C44 0.023(3) 0.019(2) 0.031(3) 0.013(2) 0.009(2) 0.007(2)
C45 0.027(3) 0.023(3) 0.034(3) 0.019(2) 0.014(2) 0.008(2)
C46 0.030(3) 0.026(3) 0.019(2) 0.0105(19) 0.013(2) 0.020(2)
C47 0.022(3) 0.027(3) 0.022(2) 0.012(2) 0.011(2) 0.011(2)
C48 0.024(3) 0.022(3) 0.030(3) 0.010(2) 0.016(2) 0.013(2)
C49 0.021(3) 0.020(2) 0.028(2) 0.010(2) 0.010(2) 0.007(2)
C50 0.027(3) 0.023(3) 0.055(4) 0.021(3) 0.009(3) 0.014(2)
C51 0.019(3) 0.019(3) 0.056(4) 0.014(2) 0.007(3) 0.007(2)
C52 0.027(3) 0.021(3) 0.035(3) 0.016(2) 0.010(2) 0.012(2)
C53 0.025(3) 0.019(2) 0.027(2) 0.009(2) 0.007(2) 0.009(2)
C54 0.030(3) 0.021(2) 0.030(3) 0.015(2) 0.013(2) 0.017(2)
C55 0.026(3) 0.020(2) 0.021(2) 0.008(2) 0.003(2) 0.006(2)
C56 0.030(3) 0.021(3) 0.032(3) 0.012(2) 0.011(2) 0.015(2)
C57 0.027(3) 0.022(3) 0.022(2) 0.006(2) 0.004(2) 0.015(2)
C58 0.027(3) 0.012(2) 0.025(2) 0.0037(19) 0.007(2) 0.007(2)
C59 0.039(3) 0.021(3) 0.036(3) 0.017(2) 0.015(3) 0.017(2)
C60 0.028(3) 0.018(3) 0.036(3) 0.013(2) 0.014(2) 0.005(2)
C61 0.023(3) 0.023(3) 0.026(2) 0.012(2) 0.007(2) 0.009(2)
C62 0.037(3) 0.025(3) 0.022(2) 0.008(2) 0.016(2) 0.005(2)
C63 0.027(3) 0.018(2) 0.021(2) 0.0081(18) 0.015(2) 0.012(2)
C64 0.017(2) 0.019(2) 0.030(2) 0.010(2) 0.013(2) 0.007(2)
C65 0.018(2) 0.026(3) 0.027(2) 0.008(2) 0.012(2) 0.009(2)
C66 0.023(2) 0.022(2) 0.033(3) 0.016(2) 0.016(2) 0.015(2)
C67 0.027(3) 0.018(2) 0.021(2) 0.0101(19) 0.010(2) 0.014(2)
C68 0.028(3) 0.026(3) 0.019(2) 0.0137(19) 0.016(2) 0.016(2)
C69 0.024(3) 0.020(2) 0.028(2) 0.011(2) 0.010(2) 0.011(2)
C70 0.028(3) 0.026(3) 0.028(2) 0.018(2) 0.019(2) 0.013(2)
C71 0.030(3) 0.026(3) 0.025(2) 0.016(2) 0.009(2) 0.013(2)
C72 0.022(2) 0.023(2) 0.017(2) 0.0086(19) 0.010(2) 0.011(2)
C73 0.031(3) 0.023(3) 0.042(3) 0.008(2) 0.014(3) 0.016(2)
C74 0.045(4) 0.030(3) 0.053(4) 0.018(3) 0.033(3) 0.022(3)
C75 0.029(3) 0.039(4) 0.096(6) 0.027(4) 0.018(4) 0.022(3)
C76 0.027(3) 0.013(2) 0.030(3) 0.004(2) 0.006(2) 0.000(2)
C77 0.028(3) 0.022(3) 0.042(3) 0.015(2) 0.012(3) 0.010(2)
C78 0.055(5) 0.084(6) 0.068(5) 0.028(5) 0.039(4) 0.010(4)
C79 0.046(4) 0.051(4) 0.043(3) 0.034(3) 0.022(3) 0.034(3)
C80 0.052(4) 0.046(4) 0.051(3) 0.037(3) 0.029(3) 0.034(3)
C81 0.093(6) 0.038(4) 0.049(4) 0.011(3) 0.037(4) 0.023(4)
C82 0.047(4) 0.039(3) 0.047(3) 0.032(3) 0.027(3) 0.029(3)
C83 0.045(4) 0.045(4) 0.060(4) 0.035(3) 0.027(3) 0.021(3)
C84 0.054(5) 0.099(7) 0.067(5) 0.035(5) 0.029(4) 0.038(5)
C85 0.041(4) 0.039(4) 0.117(8) 0.013(5) 0.017(5) 0.012(4)
C86 0.049(4) 0.056(4) 0.049(4) 0.039(3) 0.026(3) 0.028(3)
C87 0.080(6) 0.074(6) 0.066(5) 0.038(5) 0.034(5) 0.052(5)
C88 0.035(3) 0.028(3) 0.025(3) 0.013(2) 0.003(3) 0.013(3)

loop_
_atom_type_symbol
_atom_type_description
_atom_type_scat_dispersion_real
_atom_type_scat_dispersion_imag
_atom_type_scat_source
C C 0.0033 0.0016 'International Tables Vol C Tables 4.2.6.8 and 6.1.1.4'
H H 0.0000 0.0000 'International Tables Vol C Tables 4.2.6.8 and 6.1.1.4'
F F 0.0171 0.0103 'International Tables Vol C Tables 4.2.6.8 and 6.1.1.4'
N N 0.0061 0.0033 'International Tables Vol C Tables 4.2.6.8 and 6.1.1.4'
O O 0.0106 0.0060 'International Tables Vol C Tables 4.2.6.8 and 6.1.1.4'
S S 0.1246 0.1234 'International Tables Vol C Tables 4.2.6.8 and 6.1.1.4'

loop_
_geom_angle_atom_site_label_1
_geom_angle_atom_site_label_2
_geom_angle_atom_site_label_3
_geom_angle
O30 S1 O29 110.2(4)
O30 S1 O31 110.0(3)
O30 S1 O32 111.1(3)
O31 S1 O29 106.6(3)
O31 S1 O32 112.4(2)
O32 S1 O29 106.5(3)
O21 S2 N29 108.1(4)
O21 S2 C85 104.3(5)
O22 S2 O21 118.3(4)
O22 S2 N29 116.9(3)
O22 S2 C85 103.9(5)
N29 S2 C85 103.4(4)
O23 S3 O24 120.9(4)
O23 S3 N29 107.4(4)
O23 S3 C86 103.5(3)
O24 S3 N29 117.1(3)
O24 S3 C86 103.6(3)
N29 S3 C86 101.6(4)
O25 S4 N30 109.1(4)
O25 S4 C87 103.2(4)
O26 S4 O25 117.6(4)
O26 S4 N30 117.2(4)
O26 S4 C87 104.0(4)
N30 S4 C87 103.6(4)
O27 S5 O28 114.6(4)
O27 S5 N30 114.9(3)
O27 S5 C88 106.8(3)
O28 S5 N30 112.2(4)
O28 S5 C88 103.2(3)
N30 S5 C88 103.7(3)
C15 O2 C31 119.1(4)
C32 O3 C33 111.1(6)
C13 O4 C34 119.0(5)
C35 O5 C36 113.8(8)
C30 O7 C37 119.8(4)
C38 O8 C39 114.1(6)
C28 O9 C40 117.4(4)
C42 O10 C41 112.5(9)
C57 O12 C73 116.3(4)
C75 O13 C74 111.5(5)
C55 O14 C76 119.4(4)
C78 O15 C77 110.7(5)
C72 O17 C79 118.3(4)
C80 O18 C81 111.3(5)
C70 O19 C82 118.2(4)
C84 O20 C83 115.8(6)
C1 N1 C2 108.8(5)
C1 N1 C27 123.7(4)
C2 N1 C27 127.2(5)
C1 N2 C3 109.8(5)
C1 N2 C4 124.6(5)
C3 N2 C4 125.5(5)
C4 N3 C5 114.6(5)
C6 N4 C5 114.3(5)
C6 N5 C4 109.5(5)
C7 N6 C6 123.8(5)
C7 N6 C8 110.0(5)
C8 N6 C6 126.1(5)
C7 N7 C9 109.9(5)
C7 N7 C10 125.2(5)
C9 N7 C10 124.4(5)
C16 N8 C12 124.6(4)
C16 N8 C17 109.2(5)
C17 N8 C12 125.6(5)
C16 N9 C18 109.9(4)
C16 N9 C19 123.7(4)
C18 N9 C19 126.2(5)
C19 N10 C20 113.3(4)
C21 N11 C20 113.5(5)
C19 N12 C21 110.4(5)
C22 N13 C21 124.8(5)
C22 N13 C23 109.5(4)
C23 N13 C21 125.7(4)
C22 N14 C24 108.8(4)
C22 N14 C25 125.4(4)
C24 N14 C25 125.4(4)
C43 N15 C44 108.1(4)
C43 N15 C69 124.5(4)
C44 N15 C69 127.3(4)
C43 N16 C45 110.2(4)
C43 N16 C46 124.7(4)
C45 N16 C46 124.9(4)
C46 N17 C47 115.5(4)
C48 N18 C47 113.7(4)
C48 N19 C46 110.4(4)
C49 N20 C48 124.4(4)
C49 N20 C50 110.2(4)
C50 N20 C48 125.4(4)
C49 N21 C51 108.5(4)
C49 N21 C52 125.5(4)
C51 N21 C52 125.6(4)
C58 N22 C54 125.1(5)
C58 N22 C59 108.2(5)
C59 N22 C54 125.8(4)
C58 N23 C60 108.8(4)
C58 N23 C61 126.7(4)
C61 N23 C60 124.5(5)
C61 N24 C62 115.4(4)
C63 N25 C62 114.1(4)
C63 N26 C61 109.8(4)
C64 N27 C63 124.4(4)
C64 N27 C65 109.6(4)
C65 N27 C63 125.8(4)
C64 N28 C66 108.8(4)
C64 N28 C67 124.8(4)
C66 N28 C67 125.6(4)
S3 N29 S2 125.5(4)
S4 N30 S5 124.4(4)
N1 C1 H1 126.6
N2 C1 N1 106.8(5)
N2 C1 H1 126.6
N1 C2 H2 126.1
C3 C2 N1 107.8(5)
C3 C2 H2 126.1
N2 C3 H3 126.6
C2 C3 N2 106.8(5)
C2 C3 H3 126.6
N3 C4 N2 116.0(5)
N3 C4 N5 129.3(5)
N5 C4 N2 114.6(5)
O1 C5 N3 120.5(5)
O1 C5 N4 118.3(5)
N3 C5 N4 121.0(5)
N4 C6 N5 130.7(6)
N4 C6 N6 114.3(5)
N5 C6 N6 114.9(5)
N6 C7 H7 126.8
N7 C7 N6 106.5(5)
N7 C7 H7 126.8
N6 C8 H8 126.9
C9 C8 N6 106.3(5)
C9 C8 H8 126.9
N7 C9 H9 126.4
C8 C9 N7 107.3(5)
C8 C9 H9 126.4
C11 C10 N7 118.8(5)
C11 C10 C15 121.7(5)
C15 C10 N7 119.4(5)
C10 C11 H11 120.5
C10 C11 C12 119.0(5)
C12 C11 H11 120.5
C11 C12 N8 118.9(5)
C11 C12 C13 120.5(5)
C13 C12 N8 120.5(5)
O4 C13 C12 114.9(5)
O4 C13 C14 125.3(5)
C12 C13 C14 119.6(5)
C13 C14 H14 120.0
C15 C14 C13 120.0(5)
C15 C14 H14 120.0
O2 C15 C10 116.1(5)
O2 C15 C14 124.8(5)
C14 C15 C10 119.1(5)
N8 C16 N9 106.8(4)
N8 C16 H16 126.6
N9 C16 H16 126.6
N8 C17 H17 126.0
C18 C17 N8 108.0(5)
C18 C17 H17 126.0
N9 C18 H18 126.9
C17 C18 N9 106.1(5)
C17 C18 H18 126.9
N10 C19 N9 113.8(4)
N12 C19 N9 115.9(5)
N12 C19 N10 130.3(5)
O6 C20 N10 119.2(5)
O6 C20 N11 118.5(5)
N11 C20 N10 122.3(5)
N11 C21 N12 129.9(5)
N11 C21 N13 115.3(5)
N12 C21 N13 114.8(4)
N13 C22 H22 126.2
N14 C22 N13 107.5(5)
N14 C22 H22 126.2
N13 C23 H23 126.8
C24 C23 N13 106.4(5)
C24 C23 H23 126.8
N14 C24 H24 126.1
C23 C24 N14 107.8(5)
C23 C24 H24 126.1
C26 C25 N14 119.2(5)
C30 C25 N14 118.2(5)
C30 C25 C26 122.0(5)
C25 C26 H26 120.8
C25 C26 C27 118.3(5)
C27 C26 H26 120.8
C26 C27 N1 117.9(5)
C26 C27 C28 120.2(5)
C28 C27 N1 121.2(5)
O9 C28 C27 115.7(5)
O9 C28 C29 124.3(5)
C29 C28 C27 119.8(5)
C28 C29 H29 120.1
C28 C29 C30 119.8(5)
C30 C29 H29 120.1
O7 C30 C25 117.0(5)
O7 C30 C29 123.3(5)
C25 C30 C29 119.5(5)
O2 C31 H31A 110.5
O2 C31 H31B 110.5
O2 C31 C32 106.1(5)
H31A C31 H31B 108.7
C32 C31 H31A 110.5
C32 C31 H31B 110.5
O3 C32 C31 108.2(5)
O3 C32 H32A 110.0
O3 C32 H32B 110.0
C31 C32 H32A 110.0
C31 C32 H32B 110.0
H32A C32 H32B 108.4
O3 C33 H33A 109.5
O3 C33 H33B 109.5
O3 C33 H33C 109.5
H33A C33 H33B 109.5
H33A C33 H33C 109.5
H33B C33 H33C 109.5
O4 C34 H34A 110.4
O4 C34 H34B 110.4
O4 C34 C35 106.4(5)
H34A C34 H34B 108.6
C35 C34 H34A 110.4
C35 C34 H34B 110.4
O5 C35 C34 108.1(6)
O5 C35 H35A 110.1
O5 C35 H35B 110.1
C34 C35 H35A 110.1
C34 C35 H35B 110.1
H35A C35 H35B 108.4
O5 C36 H36A 109.5
O5 C36 H36B 109.5
O5 C36 H36C 109.5
H36A C36 H36B 109.5
H36A C36 H36C 109.5
H36B C36 H36C 109.5
O7 C37 H37A 110.4
O7 C37 H37B 110.4
O7 C37 C38 106.8(5)
H37A C37 H37B 108.6
C38 C37 H37A 110.4
C38 C37 H37B 110.4
O8 C38 C37 112.2(6)
O8 C38 H38A 109.2
O8 C38 H38B 109.2
C37 C38 H38A 109.2
C37 C38 H38B 109.2
H38A C38 H38B 107.9
O8 C39 H39A 109.5
O8 C39 H39B 109.5
O8 C39 H39C 109.5
H39A C39 H39B 109.5
H39A C39 H39C 109.5
H39B C39 H39C 109.5
O9 C40 H40A 110.4
O9 C40 H40B 110.4
O9 C40 C41 106.6(5)
H40A C40 H40B 108.6
C41 C40 H40A 110.4
C41 C40 H40B 110.4
O10 C41 C40 112.2(7)
O10 C41 H41A 109.2
O10 C41 H41B 109.2
C40 C41 H41A 109.2
C40 C41 H41B 109.2
H41A C41 H41B 107.9
O10 C42 H42A 109.5
O10 C42 H42B 109.5
O10 C42 H42C 109.5
H42A C42 H42B 109.5
H42A C42 H42C 109.5
H42B C42 H42C 109.5
N15 C43 H43 126.1
N16 C43 N15 107.7(4)
N16 C43 H43 126.1
N15 C44 H44 126.4
C45 C44 N15 107.2(4)
C45 C44 H44 126.4
N16 C45 H45 126.6
C44 C45 N16 106.8(4)
C44 C45 H45 126.6
N17 C46 N16 116.2(4)
N17 C46 N19 129.9(5)
N19 C46 N16 113.9(4)
O11 C47 N17 121.6(5)
O11 C47 N18 117.2(4)
N17 C47 N18 121.1(4)
N18 C48 N20 114.3(4)
N19 C48 N18 129.4(5)
N19 C48 N20 116.2(4)
N20 C49 N21 107.2(4)
N20 C49 H49 126.4
N21 C49 H49 126.4
N20 C50 H50 126.7
C51 C50 N20 106.6(5)
C51 C50 H50 126.7
N21 C51 H51 126.2
C50 C51 N21 107.5(5)
C50 C51 H51 126.2
C53 C52 N21 120.2(5)
C53 C52 C57 120.9(5)
C57 C52 N21 118.8(5)
C52 C53 H53 119.8
C54 C53 C52 120.4(5)
C54 C53 H53 119.8
C53 C54 N22 120.2(4)
C53 C54 C55 120.5(5)
C55 C54 N22 119.2(5)
O14 C55 C54 116.4(5)
O14 C55 C56 124.1(5)
C56 C55 C54 119.4(5)
C55 C56 H56 120.1
C55 C56 C57 119.9(5)
C57 C56 H56 120.1
O12 C57 C52 116.3(5)
O12 C57 C56 124.9(4)
C52 C57 C56 118.8(5)
N22 C58 N23 109.8(5)
N22 C58 H58 125.1
N23 C58 H58 125.1
N22 C59 H59 126.1
C60 C59 N22 107.8(5)
C60 C59 H59 126.1
N23 C60 H60 127.3
C59 C60 N23 105.4(5)
C59 C60 H60 127.3
N24 C61 N23 116.5(5)
N24 C61 N26 129.3(5)
N26 C61 N23 114.2(5)
O16 C62 N24 120.9(5)
O16 C62 N25 119.3(5)
N24 C62 N25 119.8(5)
N25 C63 N26 131.3(5)
N25 C63 N27 114.6(4)
N26 C63 N27 114.1(4)
N27 C64 H64 126.5
N28 C64 N27 107.0(4)
N28 C64 H64 126.5
N27 C65 H65 126.7
C66 C65 N27 106.6(4)
C66 C65 H65 126.7
N28 C66 H66 126.1
C65 C66 N28 107.9(4)
C65 C66 H66 126.1
C68 C67 N28 120.0(4)
C68 C67 C72 120.3(5)
C72 C67 N28 119.4(4)
C67 C68 H68 119.5
C69 C68 C67 121.1(4)
C69 C68 H68 119.5
N15 C69 C70 120.6(5)
C68 C69 N15 120.3(4)
C68 C69 C70 119.0(5)
O19 C70 C69 114.8(5)
O19 C70 C71 124.7(4)
C71 C70 C69 120.5(5)
C70 C71 H71 120.0
C70 C71 C72 120.1(4)
C72 C71 H71 120.0
O17 C72 C67 115.4(4)
O17 C72 C71 125.4(4)
C71 C72 C67 119.1(5)
O12 C73 H73A 110.4
O12 C73 H73B 110.4
O12 C73 C74 106.7(5)
H73A C73 H73B 108.6
C74 C73 H73A 110.4
C74 C73 H73B 110.4
O13 C74 C73 110.7(5)
O13 C74 H74A 109.5
O13 C74 H74B 109.5
C73 C74 H74A 109.5
C73 C74 H74B 109.5
H74A C74 H74B 108.1
O13 C75 H75A 109.5
O13 C75 H75B 109.5
O13 C75 H75C 109.5
H75A C75 H75B 109.5
H75A C75 H75C 109.5
H75B C75 H75C 109.5
O14 C76 H76A 110.3
O14 C76 H76B 110.3
O14 C76 C77 106.9(4)
H76A C76 H76B 108.6
C77 C76 H76A 110.3
C77 C76 H76B 110.3
O15 C77 C76 109.0(4)
O15 C77 H77A 109.9
O15 C77 H77B 109.9
C76 C77 H77A 109.9
C76 C77 H77B 109.9
H77A C77 H77B 108.3
O15 C78 H78A 109.5
O15 C78 H78B 109.5
O15 C78 H78C 109.5
H78A C78 H78B 109.5
H78A C78 H78C 109.5
H78B C78 H78C 109.5
O17 C79 H79A 109.3
O17 C79 H79B 109.3
O17 C79 C80 111.6(5)
H79A C79 H79B 108.0
C80 C79 H79A 109.3
C80 C79 H79B 109.3
O18 C80 C79 107.1(5)
O18 C80 H80A 110.3
O18 C80 H80B 110.3
C79 C80 H80A 110.3
C79 C80 H80B 110.3
H80A C80 H80B 108.6
O18 C81 H81A 109.5
O18 C81 H81B 109.5
O18 C81 H81C 109.5
H81A C81 H81B 109.5
H81A C81 H81C 109.5
H81B C81 H81C 109.5
O19 C82 H82A 110.0
O19 C82 H82B 110.0
O19 C82 C83 108.5(5)
H82A C82 H82B 108.4
C83 C82 H82A 110.0
C83 C82 H82B 110.0
O20 C83 C82 110.9(6)
O20 C83 H83A 109.5
O20 C83 H83B 109.5
C82 C83 H83A 109.5
C82 C83 H83B 109.5
H83A C83 H83B 108.0
O20 C84 H84A 109.5
O20 C84 H84B 109.5
O20 C84 H84C 109.5
H84A C84 H84B 109.5
H84A C84 H84C 109.5
H84B C84 H84C 109.5
F1 C85 S2 113.5(9)
F1 C85 F3 107.1(7)
F2 C85 S2 112.7(6)
F2 C85 F1 106.6(9)
F2 C85 F3 108.1(10)
F3 C85 S2 108.6(6)
F4 C86 S3 110.8(4)
F5 C86 S3 109.7(5)
F5 C86 F4 107.2(6)
F6 C86 S3 111.2(5)
F6 C86 F4 107.4(6)
F6 C86 F5 110.4(5)
F7 C87 S4 110.3(7)
F7 C87 F8 108.6(7)
F7 C87 F9 107.3(7)
F8 C87 S4 112.1(6)
F8 C87 F9 108.1(8)
F9 C87 S4 110.2(6)
F10 C88 S5 108.7(5)
F10 C88 F12 109.6(7)
F11 C88 S5 105.5(5)
F11 C88 F10 116.0(8)
F11 C88 F12 113.8(7)
F12 C88 S5 102.2(5)

loop_
_geom_bond_atom_site_label_1
_geom_bond_atom_site_label_2
_geom_bond_distance
S1 O29 1.468(5)
S1 O30 1.441(5)
S1 O31 1.451(4)
S1 O32 1.464(4)
S2 O21 1.427(6)
S2 O22 1.419(5)
S2 N29 1.578(6)
S2 C85 1.808(10)
S3 O23 1.401(5)
S3 O24 1.446(5)
S3 N29 1.577(6)
S3 C86 1.836(7)
S4 O25 1.412(6)
S4 O26 1.395(6)
S4 N30 1.566(7)
S4 C87 1.821(10)
S5 O27 1.403(6)
S5 O28 1.404(5)
S5 N30 1.582(7)
S5 C88 1.951(6)
F1 C85 1.276(11)
F2 C85 1.280(12)
F3 C85 1.344(9)
F4 C86 1.337(7)
F5 C86 1.306(8)
F6 C86 1.306(8)
F7 C87 1.314(9)
F8 C87 1.331(10)
F9 C87 1.332(10)
F10 C88 1.218(7)
F11 C88 1.212(9)
F12 C88 1.297(9)
O1 C5 1.240(7)
O2 C15 1.354(7)
O2 C31 1.447(7)
O3 C32 1.406(8)
O3 C33 1.430(10)
O4 C13 1.346(7)
O4 C34 1.461(6)
O5 C35 1.398(9)
O5 C36 1.417(13)
O6 C20 1.248(7)
O7 C30 1.354(7)
O7 C37 1.433(7)
O8 C38 1.418(8)
O8 C39 1.419(9)
O9 C28 1.346(6)
O9 C40 1.430(6)
O10 C41 1.411(10)
O10 C42 1.380(17)
O11 C47 1.241(6)
O12 C57 1.345(7)
O12 C73 1.450(6)
O13 C74 1.407(8)
O13 C75 1.404(8)
O14 C55 1.348(6)
O14 C76 1.447(6)
O15 C77 1.405(7)
O15 C78 1.402(9)
O16 C62 1.224(7)
O17 C72 1.352(6)
O17 C79 1.456(6)
O18 C80 1.419(7)
O18 C81 1.420(8)
O19 C70 1.355(6)
O19 C82 1.448(6)
O20 C83 1.402(8)
O20 C84 1.387(10)
N1 C1 1.353(7)
N1 C2 1.388(7)
N1 C27 1.424(7)
N2 C1 1.338(7)
N2 C3 1.389(7)
N2 C4 1.427(7)
N3 C4 1.307(7)
N3 C5 1.366(7)
N4 C5 1.375(8)
N4 C6 1.303(7)
N5 C4 1.346(7)
N5 C6 1.310(7)
N6 C6 1.439(7)
N6 C7 1.357(7)
N6 C8 1.392(7)
N7 C7 1.326(7)
N7 C9 1.400(7)
N7 C10 1.434(7)
N8 C12 1.436(7)
N8 C16 1.343(7)
N8 C17 1.389(7)
N9 C16 1.353(7)
N9 C18 1.390(7)
N9 C19 1.421(7)
N10 C19 1.322(7)
N10 C20 1.381(7)
N11 C20 1.376(7)
N11 C21 1.319(7)
N12 C19 1.311(7)
N12 C21 1.328(7)
N13 C21 1.419(7)
N13 C22 1.343(7)
N13 C23 1.396(7)
N14 C22 1.336(7)
N14 C24 1.398(7)
N14 C25 1.432(7)
N15 C43 1.338(6)
N15 C44 1.398(6)
N15 C69 1.410(6)
N16 C43 1.327(6)
N16 C45 1.368(6)
N16 C46 1.430(6)
N17 C46 1.300(7)
N17 C47 1.365(6)
N18 C47 1.394(7)
N18 C48 1.333(7)
N19 C46 1.328(7)
N19 C48 1.325(6)
N20 C48 1.422(7)
N20 C49 1.323(7)
N20 C50 1.389(6)
N21 C49 1.363(7)
N21 C51 1.385(7)
N21 C52 1.424(7)
N22 C54 1.434(7)
N22 C58 1.306(6)
N22 C59 1.405(7)
N23 C58 1.307(7)
N23 C60 1.423(6)
N23 C61 1.406(7)
N24 C61 1.306(7)
N24 C62 1.396(7)
N25 C62 1.395(7)
N25 C63 1.299(7)
N26 C61 1.334(7)
N26 C63 1.331(6)
N27 C63 1.439(6)
N27 C64 1.350(6)
N27 C65 1.397(6)
N28 C64 1.338(6)
N28 C66 1.404(6)
N28 C67 1.415(6)
C1 H1 0.9500
C2 H2 0.9500
C2 C3 1.335(9)
C3 H3 0.9500
C7 H7 0.9500
C8 H8 0.9500
C8 C9 1.344(9)
C9 H9 0.9500
C10 C11 1.367(8)
C10 C15 1.394(7)
C11 H11 0.9500
C11 C12 1.388(8)
C12 C13 1.391(7)
C13 C14 1.392(8)
C14 H14 0.9500
C14 C15 1.383(8)
C16 H16 0.9500
C17 H17 0.9500
C17 C18 1.350(8)
C18 H18 0.9500
C22 H22 0.9500
C23 H23 0.9500
C23 C24 1.340(8)
C24 H24 0.9500
C25 C26 1.395(8)
C25 C30 1.374(7)
C26 H26 0.9500
C26 C27 1.395(7)
C27 C28 1.415(7)
C28 C29 1.381(8)
C29 H29 0.9500
C29 C30 1.410(8)
C31 H31A 0.9900
C31 H31B 0.9900
C31 C32 1.510(9)
C32 H32A 0.9900
C32 H32B 0.9900
C33 H33A 0.9800
C33 H33B 0.9800
C33 H33C 0.9800
C34 H34A 0.9900
C34 H34B 0.9900
C34 C35 1.490(10)
C35 H35A 0.9900
C35 H35B 0.9900
C36 H36A 0.9800
C36 H36B 0.9800
C36 H36C 0.9800
C37 H37A 0.9900
C37 H37B 0.9900
C37 C38 1.548(10)
C38 H38A 0.9900
C38 H38B 0.9900
C39 H39A 0.9800
C39 H39B 0.9800
C39 H39C 0.9800
C40 H40A 0.9900
C40 H40B 0.9900
C40 C41 1.486(9)
C41 H41A 0.9900
C41 H41B 0.9900
C42 H42A 0.9800
C42 H42B 0.9800
C42 H42C 0.9800
C43 H43 0.9500
C44 H44 0.9500
C44 C45 1.343(7)
C45 H45 0.9500
C49 H49 0.9500
C50 H50 0.9500
C50 C51 1.348(8)
C51 H51 0.9500
C52 C53 1.384(8)
C52 C57 1.405(7)
C53 H53 0.9500
C53 C54 1.355(7)
C54 C55 1.423(7)
C55 C56 1.389(8)
C56 H56 0.9500
C56 C57 1.410(8)
C58 H58 0.9500
C59 H59 0.9500
C59 C60 1.330(8)
C60 H60 0.9500
C64 H64 0.9500
C65 H65 0.9500
C65 C66 1.331(7)
C66 H66 0.9500
C67 C68 1.375(7)
C67 C72 1.410(6)
C68 H68 0.9500
C68 C69 1.373(7)
C69 C70 1.419(7)
C70 C71 1.376(7)
C71 H71 0.9500
C71 C72 1.396(7)
C73 H73A 0.9900
C73 H73B 0.9900
C73 C74 1.509(8)
C74 H74A 0.9900
C74 H74B 0.9900
C75 H75A 0.9800
C75 H75B 0.9800
C75 H75C 0.9800
C76 H76A 0.9900
C76 H76B 0.9900
C76 C77 1.489(8)
C77 H77A 0.9900
C77 H77B 0.9900
C78 H78A 0.9800
C78 H78B 0.9800
C78 H78C 0.9800
C79 H79A 0.9900
C79 H79B 0.9900
C79 C80 1.475(9)
C80 H80A 0.9900
C80 H80B 0.9900
C81 H81A 0.9800
C81 H81B 0.9800
C81 H81C 0.9800
C82 H82A 0.9900
C82 H82B 0.9900
C82 C83 1.487(9)
C83 H83A 0.9900
C83 H83B 0.9900
C84 H84A 0.9800
C84 H84B 0.9800
C84 H84C 0.9800
